data_7130722
loop_
_publ_author_name
'Kitamura, Yu'
'Nakamura, Yuiga'
'Sugimoto, Kunihisa'
'Yoshikawa, Hirofumi'
'Tanaka, Daisuke'

_publ_section_title
;
 Data-driven efficient synthetic exploration of anionic lanthanide-based
 metal--organic frameworks
;
_journal_name_full 'Chemical Communications'
_journal_paper_doi 10.1039/D2CC04985F
_journal_year 2022
_chemical_formula_moiety 'C32 H16 O16 Y2, 2(C5.25 H11.25 N)'
_chemical_formula_sum 'C42.5 H38.5 N2 O16 Y2'
_chemical_formula_weight 1011.07
_chemical_name_systematic KGF-15(Y)
_space_group_crystal_system orthorhombic
_space_group_IT_number 45
_space_group_name_Hall 'I 2 -2c'
_space_group_name_H-M_alt 'I b a 2'
_atom_sites_solution_hydrogens geom
_atom_sites_solution_primary dual
_audit_creation_date 2022-04-26
_audit_creation_method
;
Olex2 1.5
(compiled 2021.08.20 svn.r13c46975 for OlexSys, GUI svn.r6405)
;
_audit_update_record
;
2022-05-02 deposited with the CCDC.	2022-09-16 downloaded from the CCDC.
;
_cell_angle_alpha 90
_cell_angle_beta 90
_cell_angle_gamma 90
_cell_formula_units_Z 8
_cell_length_a 17.0356(5)
_cell_length_b 47.4052(16)
_cell_length_c 11.4193(4)
_cell_measurement_reflns_used 9448
_cell_measurement_temperature 150
_cell_measurement_theta_max 31.1830
_cell_measurement_theta_min 1.7180
_cell_volume 9222.0(5)
_computing_cell_refinement 'CrysAlisPro 1.171.40.67a (Rigaku OD, 2019)'
_computing_data_collection 'CrysAlisPro 1.171.40.67a (Rigaku OD, 2019)'
_computing_data_reduction 'CrysAlisPro 1.171.40.67a (Rigaku OD, 2019)'
_computing_molecular_graphics 'Olex2 1.5 (Dolomanov et al., 2009)'
_computing_publication_material 'Olex2 1.5 (Dolomanov et al., 2009)'
_computing_structure_refinement 'SHELXL 2018/3 (Sheldrick, 2015)'
_computing_structure_solution 'SHELXT 2018/2 (Sheldrick, 2018)'
_diffrn_ambient_temperature 150
_diffrn_detector 'CCD plate'
_diffrn_measured_fraction_theta_full 1.000
_diffrn_measured_fraction_theta_max 0.999
_diffrn_measurement_details
;
List of Runs (angles in degrees, time in seconds):

  # Type    Start    End  Width  t~exp~   \w     \q     \k     \f   Frames
#--------------------------------------------------------------------------
  1  \w   -110.00  70.00   0.50    9.00    --  -20.00  45.00   0.00  360
  2  \w   -110.00  70.00   0.50    9.00    --  -20.00  45.00  90.00  360
;
_diffrn_measurement_device 'abstract diffractometer'
_diffrn_measurement_device_type 'dtrek-CrysAlisPro-abstract goniometer imported rigaku-d*trek images'
_diffrn_measurement_method '\w scans'
_diffrn_orient_matrix_type 'CrysAlisPro convention (1999,Acta A55,543-557)'
_diffrn_orient_matrix_UB_11 -0.0024120000
_diffrn_orient_matrix_UB_12 0.0230040000
_diffrn_orient_matrix_UB_13 0.0124632000
_diffrn_orient_matrix_UB_21 -0.0029220000
_diffrn_orient_matrix_UB_22 0.0346168000
_diffrn_orient_matrix_UB_23 -0.0082816000
_diffrn_orient_matrix_UB_31 -0.0619884000
_diffrn_orient_matrix_UB_32 -0.0025054000
_diffrn_orient_matrix_UB_33 -0.0000978000
_diffrn_radiation_monochromator graphite
_diffrn_radiation_probe x-ray
_diffrn_radiation_type 'Mo K\a'
_diffrn_radiation_wavelength 0.71073
_diffrn_reflns_av_R_equivalents 0.0992
_diffrn_reflns_av_unetI/netI 0.1104
_diffrn_reflns_Laue_measured_fraction_full 1.000
_diffrn_reflns_Laue_measured_fraction_max 0.999
_diffrn_reflns_limit_h_max 22
_diffrn_reflns_limit_h_min -15
_diffrn_reflns_limit_k_max 61
_diffrn_reflns_limit_k_min -61
_diffrn_reflns_limit_l_max 14
_diffrn_reflns_limit_l_min -14
_diffrn_reflns_number 37729
_diffrn_reflns_point_group_measured_fraction_full 0.998
_diffrn_reflns_point_group_measured_fraction_max 0.994
_diffrn_reflns_theta_full 25.242
_diffrn_reflns_theta_max 27.499
_diffrn_reflns_theta_min 1.718
_diffrn_source 'fine-focus sealed X-ray tube'
_diffrn_source_type 'Enhance (Mo) X-ray Source'
_exptl_absorpt_coefficient_mu 2.574
_exptl_absorpt_correction_T_max 1.00000
_exptl_absorpt_correction_T_min 0.83705
_exptl_absorpt_correction_type multi-scan
_exptl_absorpt_process_details
;
CrysAlisPro 1.171.40.67a (Rigaku Oxford Diffraction, 2019)
Empirical absorption correction using spherical harmonics,
 implemented in SCALE3 ABSPACK scaling algorithm.
;
_exptl_crystal_colour colourless
_exptl_crystal_colour_primary colourless
_exptl_crystal_density_diffrn 1.456
_exptl_crystal_description block
_exptl_crystal_F_000 4108
_exptl_crystal_size_max 0.02
_exptl_crystal_size_mid 0.01
_exptl_crystal_size_min 0.01
_refine_diff_density_max 0.990
_refine_diff_density_min -0.736
_refine_diff_density_rms 0.135
_refine_ls_abs_structure_details
;
 Flack x determined using 1652 quotients [(I+)-(I-)]/[(I+)+(I-)]
 (Parsons, Flack and Wagner, Acta Cryst. B69 (2013) 249-259).
;
_refine_ls_abs_structure_Flack 0.50(3)
_refine_ls_extinction_method none
_refine_ls_goodness_of_fit_ref 1.050
_refine_ls_hydrogen_treatment constr
_refine_ls_matrix_type full
_refine_ls_number_parameters 259
_refine_ls_number_reflns 10550
_refine_ls_number_restraints 1
_refine_ls_restrained_S_all 1.050
_refine_ls_R_factor_all 0.1578
_refine_ls_R_factor_gt 0.0671
_refine_ls_shift/su_max 0.001
_refine_ls_shift/su_mean 0.000
_refine_ls_structure_factor_coef Fsqd
_refine_ls_weighting_details 'w=1/[\s^2^(Fo^2^)+(0.0677P)^2^+21.4697P] where P=(Fo^2^+2Fc^2^)/3'
_refine_ls_weighting_scheme calc
_refine_ls_wR_factor_gt 0.1515
_refine_ls_wR_factor_ref 0.1910
_reflns_Friedel_coverage 0.890
_reflns_Friedel_fraction_full 0.995
_reflns_Friedel_fraction_max 0.988
_reflns_number_gt 4980
_reflns_number_total 10550
_reflns_threshold_expression 'I > 2\s(I)'
_cod_data_source_file d2cc04985f3.cif
_cod_data_source_block yu350_8
_cod_original_formula_sum 'C42.50 H38.50 N2 O16 Y2'
_cod_database_code 7130722
_shelx_shelxl_version_number 2018/3
_chemical_oxdiff_formula 'C11 H10 N O'
_shelx_space_group_comment
;
The symmetry employed for this shelxl refinement is uniquely defined
by the following loop, which should always be used as a source of
symmetry information in preference to the above space-group names.
They are only intended as comments.
;
_shelx_estimated_absorpt_t_max 0.975
_shelx_estimated_absorpt_t_min 0.950
_olex2_refinement_description
;
1. Fixed Uiso
 At 1.2 times of:
  All C(H) groups, All C(H,H) groups
 At 1.5 times of:
  All C(H,H,H) groups
2. Uiso/Uaniso restraints and constraints
Uanis(C21) = Uanis(N2) = Uanis(C27) = Uanis(C35) = Uanis(C37) = Uanis(C38) =
Uanis(C42) = Uanis(C43)
Uanis(N1) = Uanis(C26) = Uanis(C29) = Uanis(C32) = Uanis(C34) = Uanis(C36) =
Uanis(C40) = Uanis(C41)
Uanis(O1) = Uanis(O4) = Uanis(O6) = Uanis(O9) = Uanis(C2) = Uanis(C4) =
Uanis(C8) = Uanis(C10) = Uanis(C17) = Uanis(C18) = Uanis(C20) = Uanis(C30)
Uanis(O2) = Uanis(O3) = Uanis(O7) = Uanis(C1) = Uanis(O11) = Uanis(C3) =
Uanis(C6) = Uanis(C7) = Uanis(C9) = Uanis(C12) = Uanis(C19) = Uanis(C23)
Uanis(O13) = Uanis(C39) = Uanis(O16) = Uanis(C44) = Uanis(C46) = Uanis(C45)
Uanis(O5) = Uanis(C15) = Uanis(O12) = Uanis(C5) = Uanis(C25) = Uanis(C31)
Uanis(O8) = Uanis(O10) = Uanis(O14) = Uanis(C11) = Uanis(C13) = Uanis(O15) =
Uanis(C14) = Uanis(C16) = Uanis(C22) = Uanis(C24) = Uanis(C28) = Uanis(C33)
3. Others
 Fixed Sof: C21(0.75) H21A(0.75) H21B(0.75) H21C(0.75) C26(0.75) C27(0.75)
 H27A(0.75) H27B(0.75) C29(0.75) H29A(0.75) H29B(0.75) C32(0.75) H32A(0.75)
 H32B(0.75) H32C(0.75) C34(0.75) H34A(0.75) H34B(0.75) H34C(0.75) C35(0.75)
 C36(0.75) H36A(0.75) H36B(0.75) C37(0.75) H37A(0.75) H37B(0.75) H37C(0.75)
 C38(0.75) H38A(0.75) H38B(0.75) H38C(0.75) C40(0.75) H40A(0.75) H40B(0.75)
 C41(0.75) H41A(0.75) H41B(0.75) H41C(0.75) C42(0.75) H42A(0.75) H42B(0.75)
 C43(0.75) H43A(0.75) H43B(0.75)
4.a Secondary CH2 refined with riding coordinates:
 C27(H27A,H27B), C29(H29A,H29B), C36(H36A,H36B), C40(H40A,H40B), C42(H42A,
 H42B), C43(H43A,H43B)
4.b Aromatic/amide H refined with riding coordinates:
 C6(H6), C8(H8), C9(H9), C11(H11), C16(H16), C17(H17), C19(H19), C20(H20),
 C22(H22), C23(H23), C24(H24), C25(H25), C30(H30), C31(H31), C45(H45), C46(H46)
4.c Idealised Me refined as rotating group:
 C21(H21A,H21B,H21C), C32(H32A,H32B,H32C), C34(H34A,H34B,H34C), C37(H37A,H37B,
 H37C), C38(H38A,H38B,H38C), C41(H41A,H41B,H41C)
;
_olex2_submission_special_instructions 'No special instructions were received'
_oxdiff_exptl_absorpt_empirical_details
;
Empirical correction (ABSPACK) includes:
- Absorption correction using spherical harmonics
- Frame scaling
;
_oxdiff_exptl_absorpt_empirical_full_max 1.382
_oxdiff_exptl_absorpt_empirical_full_min 0.738

loop_
_space_group_symop_operation_xyz
'x, y, z'
'-x, -y, z'
'-x, y, z+1/2'
'x, -y, z+1/2'
'x+1/2, y+1/2, z+1/2'
'-x+1/2, -y+1/2, z+1/2'
'-x+1/2, y+1/2, z+1'
'x+1/2, -y+1/2, z+1'

loop_
_atom_site_label
_atom_site_type_symbol
_atom_site_fract_x
_atom_site_fract_y
_atom_site_fract_z
_atom_site_U_iso_or_equiv
_atom_site_adp_type
_atom_site_occupancy
_atom_site_site_symmetry_order
_atom_site_calc_flag
_atom_site_refinement_flags_posn
_atom_site_refinement_flags_adp
_atom_site_refinement_flags_occupancy
_atom_site_disorder_assembly
_atom_site_disorder_group
Y1 Y 0.24996(9) 0.67169(3) 0.23736(7) 0.0075(4) Uani 1 1 d . . . . .
Y2 Y 0.24990(10) 0.57851(3) 0.22653(8) 0.0092(4) Uani 1 1 d . . . . .
O1 O -0.1316(5) 0.65236(17) 0.6855(8) 0.0157(8) Uani 1 1 d . . . . .
O2 O 0.1560(6) 0.7005(2) 0.3488(9) 0.0193(9) Uani 1 1 d . . . . .
O3 O -0.1688(5) 0.79410(19) 0.3384(8) 0.0193(9) Uani 1 1 d . . . . .
O4 O -0.1386(5) 0.60535(18) 0.7041(7) 0.0157(8) Uani 1 1 d . . . . .
O5 O 0.1596(6) 0.54517(19) 0.3022(8) 0.0221(13) Uani 1 1 d . . . . .
O6 O 0.2233(5) 0.59611(18) 0.4116(8) 0.0157(8) Uani 1 1 d . . . . .
O7 O -0.1537(6) 0.79767(19) 0.1453(8) 0.0193(9) Uani 1 1 d . . . . .
O8 O 0.7256(5) 0.65016(18) 0.5591(8) 0.0192(9) Uani 1 1 d . . . . .
O9 O 0.2257(5) 0.64300(18) 0.3957(8) 0.0157(8) Uani 1 1 d . . . . .
C1 C -0.0622(9) 0.7690(3) 0.2485(12) 0.0193(9) Uani 1 1 d . . . . .
C2 C -0.0299(9) 0.6254(2) 0.6024(13) 0.0157(8) Uani 1 1 d . . . . .
O10 O 0.7264(5) 0.60280(18) 0.5562(8) 0.0192(9) Uani 1 1 d . . . . .
O11 O 0.1757(5) 0.71042(17) 0.1629(8) 0.0193(9) Uani 1 1 d . . . . .
C3 C 0.1365(9) 0.7129(3) 0.2558(13) 0.0193(9) Uani 1 1 d . . . . .
O12 O 0.1616(6) 0.5475(2) 0.1092(9) 0.0221(13) Uani 1 1 d . . . . .
O13 O 0.3350(5) 0.54417(19) 0.3229(8) 0.0226(14) Uani 1 1 d . . . . .
C4 C -0.1066(9) 0.6276(2) 0.6688(13) 0.0157(8) Uani 1 1 d . . . . .
O14 O 0.3644(5) 0.60223(18) 0.2686(8) 0.0192(9) Uani 1 1 d . . . . .
C5 C 0.0635(9) 0.5182(3) 0.1984(14) 0.0221(13) Uani 1 1 d . . . . .
C6 C 0.0269(8) 0.7398(3) 0.3569(12) 0.0193(9) Uani 1 1 d . . . . .
H6 H 0.044103 0.732273 0.429725 0.023 Uiso 1 1 calc R U . . .
N1 N 0.2560(9) 0.5529(3) 0.7432(14) 0.0277(16) Uani 1 1 d . . . . .
C7 C 0.0656(9) 0.7323(3) 0.2553(13) 0.0193(9) Uani 1 1 d . . . . .
C8 C 0.0736(8) 0.5975(3) 0.5174(12) 0.0157(8) Uani 1 1 d . . . . .
H8 H 0.094556 0.579590 0.497488 0.019 Uiso 1 1 calc R U . . .
C9 C -0.0353(9) 0.7576(3) 0.3545(12) 0.0193(9) Uani 1 1 d . . . . .
H9 H -0.061033 0.762457 0.425542 0.023 Uiso 1 1 calc R U . . .
C10 C 0.1149(9) 0.6221(2) 0.4852(13) 0.0157(8) Uani 1 1 d . . . . .
C11 C 0.5773(8) 0.6517(3) 0.4486(12) 0.0192(9) Uani 1 1 d . . . . .
H11 H 0.600166 0.669162 0.470906 0.023 Uiso 1 1 calc R U . . .
C12 C -0.1316(10) 0.7882(3) 0.2434(12) 0.0193(9) Uani 1 1 d . . . . .
C13 C 0.6143(9) 0.6263(3) 0.4761(13) 0.0192(9) Uani 1 1 d . . . . .
O15 O 0.3673(5) 0.64924(19) 0.2697(8) 0.0192(9) Uani 1 1 d . . . . .
O16 O 0.3422(6) 0.5477(2) 0.1302(9) 0.0226(14) Uani 1 1 d . . . . .
C14 C 0.6948(9) 0.6266(3) 0.5372(13) 0.0192(9) Uani 1 1 d . . . . .
C15 C 0.1320(9) 0.5380(3) 0.2020(13) 0.0221(13) Uani 1 1 d . . . . .
C16 C 0.5065(8) 0.6004(3) 0.3926(12) 0.0192(9) Uani 1 1 d . . . . .
H16 H 0.481030 0.583010 0.375652 0.023 Uiso 1 1 calc R U . . .
C17 C 0.0076(8) 0.6498(3) 0.5656(11) 0.0157(8) Uani 1 1 d . . . . .
H17 H -0.015644 0.667657 0.579854 0.019 Uiso 1 1 calc R U . . .
C18 C 0.1939(9) 0.6207(2) 0.4269(13) 0.0157(8) Uani 1 1 d . . . . .
C19 C -0.0206(8) 0.7637(3) 0.1492(12) 0.0193(9) Uani 1 1 d . . . . .
H19 H -0.035226 0.772540 0.077848 0.023 Uiso 1 1 calc R U . . .
C20 C 0.0032(8) 0.5990(3) 0.5773(11) 0.0157(8) Uani 1 1 d . . . . .
H20 H -0.022675 0.582237 0.601297 0.019 Uiso 1 1 calc R U . . .
C21 C 0.2588(10) 0.7286(5) 0.897(2) 0.0286(16) Uani 0.75 1 d . . P . .
H21A H 0.261933 0.745879 0.850144 0.043 Uiso 0.75 1 calc R U P . .
H21B H 0.291844 0.730544 0.966748 0.043 Uiso 0.75 1 calc R U P . .
H21C H 0.204290 0.725355 0.920754 0.043 Uiso 0.75 1 calc R U P . .
C22 C 0.5070(8) 0.6511(3) 0.3887(12) 0.0192(9) Uani 1 1 d . . . . .
H22 H 0.482389 0.668354 0.367703 0.023 Uiso 1 1 calc R U . . .
N2 N 0.2412(8) 0.6975(3) 0.7131(14) 0.0286(16) Uani 1 1 d . . . . .
C23 C 0.0445(8) 0.7449(3) 0.1512(12) 0.0193(9) Uani 1 1 d . . . . .
H23 H 0.073231 0.741174 0.081651 0.023 Uiso 1 1 calc R U . . .
C24 C 0.5785(8) 0.6002(3) 0.4514(12) 0.0192(9) Uani 1 1 d . . . . .
H24 H 0.602541 0.582917 0.473959 0.023 Uiso 1 1 calc R U . . .
C25 C 0.0312(8) 0.5089(3) 0.3042(12) 0.0221(13) Uani 1 1 d . . . . .
H25 H 0.053136 0.515010 0.376330 0.026 Uiso 1 1 calc R U . . .
C26 C 0.2491(10) 0.5292(5) 0.834(2) 0.0277(16) Uani 0.75 1 d . . P . .
C27 C 0.2871(13) 0.7040(4) 0.8250(16) 0.0286(16) Uani 0.75 1 d . . P . .
H27A H 0.286123 0.686924 0.875095 0.034 Uiso 0.75 1 calc R U P . .
H27B H 0.342514 0.707468 0.803271 0.034 Uiso 0.75 1 calc R U P . .
C28 C 0.4715(9) 0.6256(3) 0.3585(14) 0.0192(9) Uani 1 1 d . . . . .
C29 C 0.2200(12) 0.5792(4) 0.7892(16) 0.0277(16) Uani 0.75 1 d . . P . .
H29A H 0.253857 0.586397 0.853044 0.033 Uiso 0.75 1 calc R U P . .
H29B H 0.220793 0.593457 0.725777 0.033 Uiso 0.75 1 calc R U P . .
C30 C 0.0802(8) 0.6481(3) 0.5070(11) 0.0157(8) Uani 1 1 d . . . . .
H30 H 0.105714 0.664884 0.482115 0.019 Uiso 1 1 calc R U . . .
C31 C 0.0324(9) 0.5093(3) 0.0959(13) 0.0221(13) Uani 1 1 d . . . . .
H31 H 0.054168 0.515535 0.023790 0.026 Uiso 1 1 calc R U . . .
C32 C 0.1397(12) 0.5773(4) 0.8338(16) 0.0277(16) Uani 0.75 1 d . . P . .
H32A H 0.103442 0.574301 0.768372 0.041 Uiso 0.75 1 calc R U P . .
H32B H 0.126091 0.594884 0.874190 0.041 Uiso 0.75 1 calc R U P . .
H32C H 0.135825 0.561489 0.888693 0.041 Uiso 0.75 1 calc R U P . .
C33 C 0.3951(9) 0.6257(3) 0.2954(13) 0.0192(9) Uani 1 1 d . . . . .
C34 C 0.3651(12) 0.5789(4) 0.6303(16) 0.0277(16) Uani 0.75 1 d . . P . .
H34A H 0.336081 0.575457 0.557548 0.041 Uiso 0.75 1 calc R U P . .
H34B H 0.421568 0.577851 0.614793 0.041 Uiso 0.75 1 calc R U P . .
H34C H 0.351888 0.597624 0.660579 0.041 Uiso 0.75 1 calc R U P . .
C35 C 0.2480(11) 0.7207(5) 0.626(2) 0.0286(16) Uani 0.75 1 d . . P . .
C36 C 0.2131(13) 0.5450(4) 0.6301(16) 0.0277(16) Uani 0.75 1 d . . P . .
H36A H 0.157520 0.540993 0.649019 0.033 Uiso 0.75 1 calc R U P . .
H36B H 0.214077 0.561470 0.576740 0.033 Uiso 0.75 1 calc R U P . .
C37 C 0.1339(12) 0.6715(4) 0.8267(16) 0.0286(16) Uani 0.75 1 d . . P . .
H37A H 0.149753 0.652982 0.796472 0.043 Uiso 0.75 1 calc R U P . .
H37B H 0.077236 0.671529 0.841290 0.043 Uiso 0.75 1 calc R U P . .
H37C H 0.161869 0.675298 0.900064 0.043 Uiso 0.75 1 calc R U P . .
C38 C 0.3563(12) 0.6712(4) 0.6123(15) 0.0286(16) Uani 0.75 1 d . . P . .
H38A H 0.360417 0.683835 0.544611 0.043 Uiso 0.75 1 calc R U P . .
H38B H 0.372102 0.652125 0.589421 0.043 Uiso 0.75 1 calc R U P . .
H38C H 0.390829 0.678002 0.674977 0.043 Uiso 0.75 1 calc R U P . .
C39 C 0.3660(10) 0.5378(3) 0.2241(12) 0.0226(14) Uani 1 1 d . . . . .
C40 C 0.3434(13) 0.5573(4) 0.7177(14) 0.0277(16) Uani 0.75 1 d . . P . .
H40A H 0.369625 0.562191 0.792404 0.033 Uiso 0.75 1 calc R U P . .
H40B H 0.365474 0.539018 0.691511 0.033 Uiso 0.75 1 calc R U P . .
C41 C 0.2469(10) 0.5199(5) 0.566(2) 0.0277(16) Uani 0.75 1 d . . P . .
H41A H 0.300635 0.524178 0.541220 0.041 Uiso 0.75 1 calc R U P . .
H41B H 0.214585 0.515649 0.497549 0.041 Uiso 0.75 1 calc R U P . .
H41C H 0.247526 0.503526 0.618760 0.041 Uiso 0.75 1 calc R U P . .
C42 C 0.1536(13) 0.6937(4) 0.7393(15) 0.0286(16) Uani 0.75 1 d . . P . .
H42A H 0.132355 0.711861 0.767588 0.034 Uiso 0.75 1 calc R U P . .
H42B H 0.126379 0.689084 0.665050 0.034 Uiso 0.75 1 calc R U P . .
C43 C 0.2725(11) 0.6708(4) 0.6555(17) 0.0286(16) Uani 0.75 1 d . . P . .
H43A H 0.267366 0.655143 0.712489 0.034 Uiso 0.75 1 calc R U P . .
H43B H 0.238134 0.666251 0.588166 0.034 Uiso 0.75 1 calc R U P . .
C44 C 0.4360(10) 0.5185(3) 0.2249(12) 0.0226(14) Uani 1 1 d . . . . .
C45 C 0.4683(9) 0.5100(3) 0.1215(13) 0.0226(14) Uani 1 1 d . . . . .
H45 H 0.448862 0.517182 0.049585 0.027 Uiso 1 1 calc R U . . .
C46 C 0.4681(8) 0.5091(3) 0.3314(13) 0.0226(14) Uani 1 1 d . . . . .
H46 H 0.446097 0.515215 0.403516 0.027 Uiso 1 1 calc R U . . .

loop_
_atom_site_aniso_label
_atom_site_aniso_U_11
_atom_site_aniso_U_22
_atom_site_aniso_U_33
_atom_site_aniso_U_23
_atom_site_aniso_U_13
_atom_site_aniso_U_12
Y1 0.0062(8) 0.0087(7) 0.0076(9) -0.0004(9) 0.0004(4) 0.0002(7)
Y2 0.0056(8) 0.0082(7) 0.0137(11) 0.0001(9) 0.0007(4) 0.0005(6)
O1 0.0138(18) 0.0163(17) 0.0171(18) -0.0003(13) 0.0022(16) -0.0004(13)
O2 0.0179(19) 0.0210(18) 0.019(2) 0.0020(14) 0.0026(14) 0.0064(15)
O3 0.0179(19) 0.0210(18) 0.019(2) 0.0020(14) 0.0026(14) 0.0064(15)
O4 0.0138(18) 0.0163(17) 0.0171(18) -0.0003(13) 0.0022(16) -0.0004(13)
O5 0.024(3) 0.027(3) 0.016(2) 0.000(2) -0.003(2) -0.013(2)
O6 0.0138(18) 0.0163(17) 0.0171(18) -0.0003(13) 0.0022(16) -0.0004(13)
O7 0.0179(19) 0.0210(18) 0.019(2) 0.0020(14) 0.0026(14) 0.0064(15)
O8 0.0145(18) 0.0218(19) 0.022(2) 0.0000(15) -0.0035(16) -0.0006(14)
O9 0.0138(18) 0.0163(17) 0.0171(18) -0.0003(13) 0.0022(16) -0.0004(13)
C1 0.0179(19) 0.0210(18) 0.019(2) 0.0020(14) 0.0026(14) 0.0064(15)
C2 0.0138(18) 0.0163(17) 0.0171(18) -0.0003(13) 0.0022(16) -0.0004(13)
O10 0.0145(18) 0.0218(19) 0.022(2) 0.0000(15) -0.0035(16) -0.0006(14)
O11 0.0179(19) 0.0210(18) 0.019(2) 0.0020(14) 0.0026(14) 0.0064(15)
C3 0.0179(19) 0.0210(18) 0.019(2) 0.0020(14) 0.0026(14) 0.0064(15)
O12 0.024(3) 0.027(3) 0.016(2) 0.000(2) -0.003(2) -0.013(2)
O13 0.024(3) 0.020(3) 0.024(3) 0.0030(19) 0.0034(19) 0.013(2)
C4 0.0138(18) 0.0163(17) 0.0171(18) -0.0003(13) 0.0022(16) -0.0004(13)
O14 0.0145(18) 0.0218(19) 0.022(2) 0.0000(15) -0.0035(16) -0.0006(14)
C5 0.024(3) 0.027(3) 0.016(2) 0.000(2) -0.003(2) -0.013(2)
C6 0.0179(19) 0.0210(18) 0.019(2) 0.0020(14) 0.0026(14) 0.0064(15)
N1 0.038(4) 0.029(4) 0.016(3) 0.000(3) -0.003(3) 0.001(4)
C7 0.0179(19) 0.0210(18) 0.019(2) 0.0020(14) 0.0026(14) 0.0064(15)
C8 0.0138(18) 0.0163(17) 0.0171(18) -0.0003(13) 0.0022(16) -0.0004(13)
C9 0.0179(19) 0.0210(18) 0.019(2) 0.0020(14) 0.0026(14) 0.0064(15)
C10 0.0138(18) 0.0163(17) 0.0171(18) -0.0003(13) 0.0022(16) -0.0004(13)
C11 0.0145(18) 0.0218(19) 0.022(2) 0.0000(15) -0.0035(16) -0.0006(14)
C12 0.0179(19) 0.0210(18) 0.019(2) 0.0020(14) 0.0026(14) 0.0064(15)
C13 0.0145(18) 0.0218(19) 0.022(2) 0.0000(15) -0.0035(16) -0.0006(14)
O15 0.0145(18) 0.0218(19) 0.022(2) 0.0000(15) -0.0035(16) -0.0006(14)
O16 0.024(3) 0.020(3) 0.024(3) 0.0030(19) 0.0034(19) 0.013(2)
C14 0.0145(18) 0.0218(19) 0.022(2) 0.0000(15) -0.0035(16) -0.0006(14)
C15 0.024(3) 0.027(3) 0.016(2) 0.000(2) -0.003(2) -0.013(2)
C16 0.0145(18) 0.0218(19) 0.022(2) 0.0000(15) -0.0035(16) -0.0006(14)
C17 0.0138(18) 0.0163(17) 0.0171(18) -0.0003(13) 0.0022(16) -0.0004(13)
C18 0.0138(18) 0.0163(17) 0.0171(18) -0.0003(13) 0.0022(16) -0.0004(13)
C19 0.0179(19) 0.0210(18) 0.019(2) 0.0020(14) 0.0026(14) 0.0064(15)
C20 0.0138(18) 0.0163(17) 0.0171(18) -0.0003(13) 0.0022(16) -0.0004(13)
C21 0.036(4) 0.025(4) 0.024(4) 0.000(3) 0.002(3) -0.004(3)
C22 0.0145(18) 0.0218(19) 0.022(2) 0.0000(15) -0.0035(16) -0.0006(14)
N2 0.036(4) 0.025(4) 0.024(4) 0.000(3) 0.002(3) -0.004(3)
C23 0.0179(19) 0.0210(18) 0.019(2) 0.0020(14) 0.0026(14) 0.0064(15)
C24 0.0145(18) 0.0218(19) 0.022(2) 0.0000(15) -0.0035(16) -0.0006(14)
C25 0.024(3) 0.027(3) 0.016(2) 0.000(2) -0.003(2) -0.013(2)
C26 0.038(4) 0.029(4) 0.016(3) 0.000(3) -0.003(3) 0.001(4)
C27 0.036(4) 0.025(4) 0.024(4) 0.000(3) 0.002(3) -0.004(3)
C28 0.0145(18) 0.0218(19) 0.022(2) 0.0000(15) -0.0035(16) -0.0006(14)
C29 0.038(4) 0.029(4) 0.016(3) 0.000(3) -0.003(3) 0.001(4)
C30 0.0138(18) 0.0163(17) 0.0171(18) -0.0003(13) 0.0022(16) -0.0004(13)
C31 0.024(3) 0.027(3) 0.016(2) 0.000(2) -0.003(2) -0.013(2)
C32 0.038(4) 0.029(4) 0.016(3) 0.000(3) -0.003(3) 0.001(4)
C33 0.0145(18) 0.0218(19) 0.022(2) 0.0000(15) -0.0035(16) -0.0006(14)
C34 0.038(4) 0.029(4) 0.016(3) 0.000(3) -0.003(3) 0.001(4)
C35 0.036(4) 0.025(4) 0.024(4) 0.000(3) 0.002(3) -0.004(3)
C36 0.038(4) 0.029(4) 0.016(3) 0.000(3) -0.003(3) 0.001(4)
C37 0.036(4) 0.025(4) 0.024(4) 0.000(3) 0.002(3) -0.004(3)
C38 0.036(4) 0.025(4) 0.024(4) 0.000(3) 0.002(3) -0.004(3)
C39 0.024(3) 0.020(3) 0.024(3) 0.0030(19) 0.0034(19) 0.013(2)
C40 0.038(4) 0.029(4) 0.016(3) 0.000(3) -0.003(3) 0.001(4)
C41 0.038(4) 0.029(4) 0.016(3) 0.000(3) -0.003(3) 0.001(4)
C42 0.036(4) 0.025(4) 0.024(4) 0.000(3) 0.002(3) -0.004(3)
C43 0.036(4) 0.025(4) 0.024(4) 0.000(3) 0.002(3) -0.004(3)
C44 0.024(3) 0.020(3) 0.024(3) 0.0030(19) 0.0034(19) 0.013(2)
C45 0.024(3) 0.020(3) 0.024(3) 0.0030(19) 0.0034(19) 0.013(2)
C46 0.024(3) 0.020(3) 0.024(3) 0.0030(19) 0.0034(19) 0.013(2)

loop_
_atom_type_symbol
_atom_type_description
_atom_type_scat_dispersion_real
_atom_type_scat_dispersion_imag
_atom_type_scat_source
C C 0.0033 0.0016 'International Tables Vol C Tables 4.2.6.8 and 6.1.1.4'
H H 0.0000 0.0000 'International Tables Vol C Tables 4.2.6.8 and 6.1.1.4'
Y Y -2.7962 3.5667 'International Tables Vol C Tables 4.2.6.8 and 6.1.1.4'
O O 0.0106 0.0060 'International Tables Vol C Tables 4.2.6.8 and 6.1.1.4'
N N 0.0061 0.0033 'International Tables Vol C Tables 4.2.6.8 and 6.1.1.4'

loop_
_geom_angle_atom_site_label_1
_geom_angle_atom_site_label_2
_geom_angle_atom_site_label_3
_geom_angle
_geom_angle_site_symmetry_1
_geom_angle_site_symmetry_3
_geom_angle_publ_flag
O1 Y1 O2 77.5(3) 3_554 . ?
O1 Y1 O3 153.2(3) 3_554 8_564 ?
O1 Y1 O7 136.1(4) 3_554 8_564 ?
O1 Y1 O8 75.8(3) 3_554 3_654 ?
O1 Y1 O9 79.0(3) 3_554 . ?
O1 Y1 O11 75.5(3) 3_554 . ?
O1 Y1 C3 71.7(4) 3_554 . ?
O1 Y1 C12 157.0(4) 3_554 8_564 ?
O1 Y1 O15 128.5(3) 3_554 . ?
O2 Y1 C3 27.2(3) . . ?
O2 Y1 C12 94.6(4) . 8_564 ?
O3 Y1 O2 75.8(4) 8_564 . ?
O3 Y1 O7 54.6(3) 8_564 8_564 ?
O3 Y1 C3 83.7(4) 8_564 . ?
O3 Y1 C12 27.7(3) 8_564 8_564 ?
O7 Y1 O2 109.4(3) 8_564 . ?
O7 Y1 C3 94.8(4) 8_564 . ?
O7 Y1 C12 27.1(3) 8_564 8_564 ?
O8 Y1 O2 144.8(3) 3_654 . ?
O8 Y1 O3 127.7(3) 3_654 8_564 ?
O8 Y1 O7 76.2(3) 3_654 8_564 ?
O8 Y1 O11 97.0(3) 3_654 . ?
O8 Y1 C3 120.4(4) 3_654 . ?
O8 Y1 C12 101.1(4) 3_654 8_564 ?
O9 Y1 O2 78.7(3) . . ?
O9 Y1 O3 97.1(3) . 8_564 ?
O9 Y1 O7 144.5(3) . 8_564 ?
O9 Y1 O8 117.6(3) . 3_654 ?
O9 Y1 O11 129.8(3) . . ?
O9 Y1 C3 103.5(4) . . ?
O9 Y1 C12 121.1(4) . 8_564 ?
O11 Y1 O2 54.0(3) . . ?
O11 Y1 O3 87.6(3) . 8_564 ?
O11 Y1 O7 75.2(3) . 8_564 ?
O11 Y1 C3 27.1(4) . . ?
O11 Y1 C12 82.4(4) . 8_564 ?
C3 Y1 C12 91.3(4) . 8_564 ?
O15 Y1 O2 137.9(3) . . ?
O15 Y1 O3 74.7(3) . 8_564 ?
O15 Y1 O7 76.0(3) . 8_564 ?
O15 Y1 O8 77.3(3) . 3_654 ?
O15 Y1 O9 75.9(3) . . ?
O15 Y1 O11 151.2(3) . . ?
O15 Y1 C3 158.0(4) . . ?
O15 Y1 C12 71.3(4) . 8_564 ?
O4 Y2 O5 82.8(3) 3_554 . ?
O4 Y2 O6 75.0(3) 3_554 . ?
O4 Y2 O12 76.6(3) 3_554 . ?
O4 Y2 O13 155.4(3) 3_554 . ?
O4 Y2 O14 116.9(3) 3_554 . ?
O4 Y2 O16 145.3(4) 3_554 . ?
O4 Y2 C15 77.0(4) 3_554 . ?
O4 Y2 C39 167.5(4) 3_554 . ?
O5 Y2 O12 53.9(3) . . ?
O5 Y2 O13 77.1(4) . . ?
O5 Y2 O16 100.7(3) . . ?
O5 Y2 C15 27.2(4) . . ?
O5 Y2 C39 90.1(4) . . ?
O6 Y2 O5 77.3(3) . . ?
O6 Y2 O12 125.8(3) . . ?
O6 Y2 O13 86.9(3) . . ?
O6 Y2 O16 139.6(4) . . ?
O6 Y2 C15 101.4(4) . . ?
O6 Y2 C39 113.6(4) . . ?
O10 Y2 O4 76.9(3) 3_654 3_554 ?
O10 Y2 O5 139.3(4) 3_654 . ?
O10 Y2 O6 128.8(3) 3_654 . ?
O10 Y2 O12 86.9(3) 3_654 . ?
O10 Y2 O13 127.7(3) 3_654 . ?
O10 Y2 O14 77.5(3) 3_654 . ?
O10 Y2 O16 78.6(3) 3_654 . ?
O10 Y2 C15 112.7(4) 3_654 . ?
O10 Y2 C39 102.5(4) 3_654 . ?
O12 Y2 C15 26.8(4) . . ?
O12 Y2 C39 90.9(4) . . ?
O13 Y2 O12 102.0(3) . . ?
O13 Y2 C15 90.8(4) . . ?
O13 Y2 C39 27.6(3) . . ?
O14 Y2 O5 143.1(4) . . ?
O14 Y2 O6 78.4(3) . . ?
O14 Y2 O12 155.7(3) . . ?
O14 Y2 O13 74.3(3) . . ?
O14 Y2 O16 80.7(3) . . ?
O14 Y2 C15 165.1(4) . . ?
O14 Y2 C39 74.7(4) . . ?
O16 Y2 O12 78.0(4) . . ?
O16 Y2 O13 54.2(3) . . ?
O16 Y2 C15 90.4(4) . . ?
O16 Y2 C39 26.6(3) . . ?
C39 Y2 C15 92.0(5) . . ?
C4 O1 Y1 135.0(9) . 3 ?
C3 O2 Y1 89.7(8) . . ?
C12 O3 Y1 91.4(8) . 8_464 ?
C4 O4 Y2 149.3(9) . 3 ?
C15 O5 Y2 95.1(8) . . ?
C18 O6 Y2 121.9(9) . . ?
C12 O7 Y1 91.7(8) . 8_464 ?
C14 O8 Y1 129.8(9) . 3_655 ?
C18 O9 Y1 143.9(9) . . ?
C9 C1 C12 121.7(12) . . ?
C19 C1 C9 118.6(14) . . ?
C19 C1 C12 119.5(12) . . ?
C17 C2 C4 119.5(11) . . ?
C17 C2 C20 119.8(14) . . ?
C20 C2 C4 120.7(12) . . ?
C14 O10 Y2 131.7(9) . 3_655 ?
C3 O11 Y1 93.0(8) . . ?
O2 C3 Y1 63.1(8) . . ?
O2 C3 O11 121.8(13) . . ?
O2 C3 C7 119.7(13) . . ?
O11 C3 Y1 59.8(7) . . ?
O11 C3 C7 118.4(12) . . ?
C7 C3 Y1 170.7(10) . . ?
C15 O12 Y2 90.0(8) . . ?
C39 O13 Y2 90.2(8) . . ?
O1 C4 C2 115.5(11) . . ?
O4 C4 O1 126.0(14) . . ?
O4 C4 C2 118.5(11) . . ?
C33 O14 Y2 146.0(10) . . ?
C25 C5 C15 118.7(13) . . ?
C31 C5 C15 121.6(13) . . ?
C31 C5 C25 119.6(13) . . ?
C7 C6 H6 119.5 . . ?
C9 C6 H6 119.5 . . ?
C9 C6 C7 121.0(13) . . ?
C29 N1 C26 110.1(15) . . ?
C29 N1 C36 107.8(14) . . ?
C29 N1 C40 110.7(14) . . ?
C36 N1 C26 110.9(14) . . ?
C36 N1 C40 109.7(14) . . ?
C40 N1 C26 107.6(13) . . ?
C6 C7 C3 122.2(12) . . ?
C23 C7 C3 118.3(12) . . ?
C23 C7 C6 119.3(13) . . ?
C10 C8 H8 119.4 . . ?
C20 C8 H8 119.4 . . ?
C20 C8 C10 121.3(13) . . ?
C1 C9 H9 119.6 . . ?
C6 C9 C1 120.8(13) . . ?
C6 C9 H9 119.6 . . ?
C8 C10 C18 121.6(11) . . ?
C30 C10 C8 118.3(14) . . ?
C30 C10 C18 120.1(12) . . ?
C13 C11 H11 120.5 . . ?
C22 C11 H11 120.5 . . ?
C22 C11 C13 119.1(14) . . ?
O3 C12 Y1 60.9(7) . 8_464 ?
O3 C12 C1 119.3(12) . . ?
O7 C12 Y1 61.2(7) . 8_464 ?
O7 C12 O3 121.6(14) . . ?
O7 C12 C1 119.1(12) . . ?
C1 C12 Y1 174.3(11) . 8_464 ?
C11 C13 C14 119.7(12) . . ?
C11 C13 C24 121.2(15) . . ?
C24 C13 C14 119.1(12) . . ?
C33 O15 Y1 141.6(10) . . ?
C39 O16 Y2 92.7(9) . . ?
O8 C14 O10 125.2(14) . . ?
O8 C14 C13 118.1(12) . . ?
O10 C14 C13 116.6(12) . . ?
O5 C15 Y2 57.6(7) . . ?
O5 C15 C5 118.4(13) . . ?
O12 C15 Y2 63.2(7) . . ?
O12 C15 O5 120.6(13) . . ?
O12 C15 C5 120.9(13) . . ?
C5 C15 Y2 173.6(11) . . ?
C24 C16 H16 119.5 . . ?
C28 C16 H16 119.5 . . ?
C28 C16 C24 121.0(13) . . ?
C2 C17 H17 119.9 . . ?
C2 C17 C30 120.1(13) . . ?
C30 C17 H17 119.9 . . ?
O6 C18 C10 116.9(11) . . ?
O9 C18 O6 124.4(14) . . ?
O9 C18 C10 118.6(11) . . ?
C1 C19 H19 119.7 . . ?
C1 C19 C23 120.5(12) . . ?
C23 C19 H19 119.7 . . ?
C2 C20 H20 120.2 . . ?
C8 C20 C2 119.7(13) . . ?
C8 C20 H20 120.2 . . ?
H21A C21 H21B 109.5 . . ?
H21A C21 H21C 109.5 . . ?
H21B C21 H21C 109.5 . . ?
C27 C21 H21A 109.5 . . ?
C27 C21 H21B 109.5 . . ?
C27 C21 H21C 109.5 . . ?
C11 C22 H22 119.4 . . ?
C11 C22 C28 121.2(13) . . ?
C28 C22 H22 119.4 . . ?
C27 N2 C42 111.0(14) . . ?
C35 N2 C27 111.9(14) . . ?
C35 N2 C42 107.2(13) . . ?
C35 N2 C43 107.4(15) . . ?
C43 N2 C27 110.3(13) . . ?
C43 N2 C42 109.0(13) . . ?
C7 C23 C19 119.3(12) . . ?
C7 C23 H23 120.4 . . ?
C19 C23 H23 120.4 . . ?
C13 C24 H24 121.0 . . ?
C16 C24 C13 118.0(13) . . ?
C16 C24 H24 121.0 . . ?
C5 C25 H25 119.9 . . ?
C25 C25 C5 120.3(8) 2_565 . ?
C25 C25 H25 119.9 2_565 . ?
C21 C27 N2 116.5(17) . . ?
C21 C27 H27A 108.2 . . ?
C21 C27 H27B 108.2 . . ?
N2 C27 H27A 108.2 . . ?
N2 C27 H27B 108.2 . . ?
H27A C27 H27B 107.3 . . ?
C16 C28 C33 120.8(12) . . ?
C22 C28 C16 119.3(15) . . ?
C22 C28 C33 119.8(12) . . ?
N1 C29 H29A 108.0 . . ?
N1 C29 H29B 108.0 . . ?
H29A C29 H29B 107.2 . . ?
C32 C29 N1 117.2(16) . . ?
C32 C29 H29A 108.0 . . ?
C32 C29 H29B 108.0 . . ?
C10 C30 C17 120.6(13) . . ?
C10 C30 H30 119.7 . . ?
C17 C30 H30 119.7 . . ?
C5 C31 C31 120.1(9) . 2_565 ?
C5 C31 H31 120.0 . . ?
C31 C31 H31 120.0 2_565 . ?
C29 C32 H32A 109.5 . . ?
C29 C32 H32B 109.5 . . ?
C29 C32 H32C 109.5 . . ?
H32A C32 H32B 109.5 . . ?
H32A C32 H32C 109.5 . . ?
H32B C32 H32C 109.5 . . ?
O14 C33 C28 118.4(12) . . ?
O15 C33 O14 124.9(14) . . ?
O15 C33 C28 116.7(12) . . ?
H34A C34 H34B 109.5 . . ?
H34A C34 H34C 109.5 . . ?
H34B C34 H34C 109.5 . . ?
C40 C34 H34A 109.5 . . ?
C40 C34 H34B 109.5 . . ?
C40 C34 H34C 109.5 . . ?
N1 C36 H36A 108.6 . . ?
N1 C36 H36B 108.6 . . ?
H36A C36 H36B 107.6 . . ?
C41 C36 N1 114.6(17) . . ?
C41 C36 H36A 108.6 . . ?
C41 C36 H36B 108.6 . . ?
H37A C37 H37B 109.5 . . ?
H37A C37 H37C 109.5 . . ?
H37B C37 H37C 109.5 . . ?
C42 C37 H37A 109.5 . . ?
C42 C37 H37B 109.5 . . ?
C42 C37 H37C 109.5 . . ?
H38A C38 H38B 109.5 . . ?
H38A C38 H38C 109.5 . . ?
H38B C38 H38C 109.5 . . ?
C43 C38 H38A 109.5 . . ?
C43 C38 H38B 109.5 . . ?
C43 C38 H38C 109.5 . . ?
O13 C39 Y2 62.1(7) . . ?
O13 C39 C44 117.7(12) . . ?
O16 C39 Y2 60.7(8) . . ?
O16 C39 O13 122.6(14) . . ?
O16 C39 C44 119.6(12) . . ?
C44 C39 Y2 173.2(12) . . ?
N1 C40 H40A 107.9 . . ?
N1 C40 H40B 107.9 . . ?
C34 C40 N1 117.7(17) . . ?
C34 C40 H40A 107.9 . . ?
C34 C40 H40B 107.9 . . ?
H40A C40 H40B 107.2 . . ?
C36 C41 H41A 109.5 . . ?
C36 C41 H41B 109.5 . . ?
C36 C41 H41C 109.5 . . ?
H41A C41 H41B 109.5 . . ?
H41A C41 H41C 109.5 . . ?
H41B C41 H41C 109.5 . . ?
N2 C42 H42A 108.3 . . ?
N2 C42 H42B 108.3 . . ?
C37 C42 N2 115.7(17) . . ?
C37 C42 H42A 108.3 . . ?
C37 C42 H42B 108.3 . . ?
H42A C42 H42B 107.4 . . ?
N2 C43 H43A 108.0 . . ?
N2 C43 H43B 108.0 . . ?
C38 C43 N2 117.3(15) . . ?
C38 C43 H43A 108.0 . . ?
C38 C43 H43B 108.0 . . ?
H43A C43 H43B 107.2 . . ?
C45 C44 C39 119.8(12) . . ?
C45 C44 C46 119.8(14) . . ?
C46 C44 C39 120.4(12) . . ?
C44 C45 C45 120.0(9) . 2_665 ?
C44 C45 H45 120.0 . . ?
C45 C45 H45 120.0 2_665 . ?
C44 C46 H46 119.9 . . ?
C46 C46 C44 120.1(8) 2_665 . ?
C46 C46 H46 119.9 2_665 . ?

loop_
_geom_bond_atom_site_label_1
_geom_bond_atom_site_label_2
_geom_bond_distance
_geom_bond_site_symmetry_2
_geom_bond_publ_flag
Y1 O1 2.292(9) 3_554 ?
Y1 O2 2.459(10) . ?
Y1 O3 2.424(10) 8_564 ?
Y1 O7 2.431(10) 8_564 ?
Y1 O8 2.315(9) 3_654 ?
Y1 O9 2.299(9) . ?
Y1 O11 2.386(9) . ?
Y1 C3 2.756(15) . ?
Y1 C12 2.772(15) 8_564 ?
Y1 O15 2.295(9) . ?
Y2 O4 2.298(9) 3_554 ?
Y2 O5 2.369(9) . ?
Y2 O6 2.317(9) . ?
Y2 O10 2.296(9) 3_654 ?
Y2 O12 2.493(10) . ?
Y2 O13 2.442(9) . ?
Y2 O14 2.302(9) . ?
Y2 O16 2.411(10) . ?
Y2 C15 2.793(14) . ?
Y2 C39 2.762(16) . ?
O1 C4 1.262(14) . ?
O2 C3 1.258(16) . ?
O3 C12 1.287(16) . ?
O4 C4 1.255(14) . ?
O5 C15 1.283(16) . ?
O6 C18 1.280(14) . ?
O7 C12 1.264(16) . ?
O8 C14 1.260(15) . ?
O9 C18 1.241(14) . ?
C1 C9 1.402(19) . ?
C1 C12 1.49(2) . ?
C1 C19 1.361(19) . ?
C2 C4 1.515(19) . ?
C2 C17 1.385(17) . ?
C2 C20 1.402(16) . ?
O10 C14 1.268(15) . ?
O11 C3 1.259(17) . ?
C3 C7 1.52(2) . ?
O12 C15 1.258(17) . ?
O13 C39 1.280(16) . ?
O14 C33 1.268(15) . ?
C5 C15 1.498(19) . ?
C5 C25 1.40(2) . ?
C5 C31 1.35(2) . ?
C6 H6 0.9500 . ?
C6 C7 1.381(19) . ?
C6 C9 1.36(2) . ?
N1 C26 1.53(3) . ?
N1 C29 1.49(2) . ?
N1 C36 1.53(2) . ?
N1 C40 1.53(3) . ?
C7 C23 1.379(19) . ?
C8 H8 0.9500 . ?
C8 C10 1.411(17) . ?
C8 C20 1.383(18) . ?
C9 H9 0.9500 . ?
C10 C18 1.50(2) . ?
C10 C30 1.387(16) . ?
C11 H11 0.9500 . ?
C11 C13 1.397(18) . ?
C11 C22 1.379(18) . ?
C13 C14 1.54(2) . ?
C13 C24 1.408(18) . ?
O15 C33 1.246(15) . ?
O16 C39 1.239(16) . ?
C16 H16 0.9500 . ?
C16 C24 1.398(18) . ?
C16 C28 1.394(17) . ?
C17 H17 0.9500 . ?
C17 C30 1.409(18) . ?
C19 H19 0.9500 . ?
C19 C23 1.42(2) . ?
C20 H20 0.9500 . ?
C21 H21A 0.9800 . ?
C21 H21B 0.9800 . ?
C21 H21C 0.9800 . ?
C21 C27 1.51(3) . ?
C22 H22 0.9500 . ?
C22 C28 1.394(17) . ?
N2 C27 1.53(2) . ?
N2 C35 1.49(3) . ?
N2 C42 1.53(2) . ?
N2 C43 1.52(2) . ?
C23 H23 0.9500 . ?
C24 H24 0.9500 . ?
C25 C25 1.36(3) 2_565 ?
C25 H25 0.9500 . ?
C27 H27A 0.9900 . ?
C27 H27B 0.9900 . ?
C28 C33 1.49(2) . ?
C29 H29A 0.9900 . ?
C29 H29B 0.9900 . ?
C29 C32 1.46(3) . ?
C30 H30 0.9500 . ?
C31 C31 1.41(3) 2_565 ?
C31 H31 0.9500 . ?
C32 H32A 0.9800 . ?
C32 H32B 0.9800 . ?
C32 H32C 0.9800 . ?
C34 H34A 0.9800 . ?
C34 H34B 0.9800 . ?
C34 H34C 0.9800 . ?
C34 C40 1.48(2) . ?
C36 H36A 0.9900 . ?
C36 H36B 0.9900 . ?
C36 C41 1.51(3) . ?
C37 H37A 0.9800 . ?
C37 H37B 0.9800 . ?
C37 H37C 0.9800 . ?
C37 C42 1.49(2) . ?
C38 H38A 0.9800 . ?
C38 H38B 0.9800 . ?
C38 H38C 0.9800 . ?
C38 C43 1.51(2) . ?
C39 C44 1.50(2) . ?
C40 H40A 0.9900 . ?
C40 H40B 0.9900 . ?
C41 H41A 0.9800 . ?
C41 H41B 0.9800 . ?
C41 H41C 0.9800 . ?
C42 H42A 0.9900 . ?
C42 H42B 0.9900 . ?
C43 H43A 0.9900 . ?
C43 H43B 0.9900 . ?
C44 C45 1.364(19) . ?
C44 C46 1.407(19) . ?
C45 C45 1.43(3) 2_665 ?
C45 H45 0.9500 . ?
C46 C46 1.39(3) 2_665 ?
C46 H46 0.9500 . ?

loop_
_geom_torsion_atom_site_label_1
_geom_torsion_atom_site_label_2
_geom_torsion_atom_site_label_3
_geom_torsion_atom_site_label_4
_geom_torsion
_geom_torsion_site_symmetry_1
_geom_torsion_site_symmetry_2
_geom_torsion_site_symmetry_3
_geom_torsion_site_symmetry_4
_geom_torsion_publ_flag
Y1 O1 C4 O4 -18(2) 3 . . . ?
Y1 O1 C4 C2 163.3(9) 3 . . . ?
Y1 O2 C3 O11 -12.2(14) . . . . ?
Y1 O2 C3 C7 170.0(12) . . . . ?
Y1 O3 C12 O7 -8.6(15) 8_464 . . . ?
Y1 O3 C12 C1 173.5(12) 8_464 . . . ?
Y1 O7 C12 O3 8.6(15) 8_464 . . . ?
Y1 O7 C12 C1 -173.5(12) 8_464 . . . ?
Y1 O8 C14 O10 -71(2) 3_655 . . . ?
Y1 O8 C14 C13 112.7(13) 3_655 . . . ?
Y1 O9 C18 O6 79(2) . . . . ?
Y1 O9 C18 C10 -100.5(16) . . . . ?
Y1 O11 C3 O2 12.6(14) . . . . ?
Y1 O11 C3 C7 -169.5(11) . . . . ?
Y1 O15 C33 O14 30(3) . . . . ?
Y1 O15 C33 C28 -151.9(11) . . . . ?
Y2 O4 C4 O1 46(3) 3 . . . ?
Y2 O4 C4 C2 -135.4(14) 3 . . . ?
Y2 O5 C15 O12 5.6(15) . . . . ?
Y2 O5 C15 C5 -174.1(12) . . . . ?
Y2 O6 C18 O9 -61.0(18) . . . . ?
Y2 O6 C18 C10 118.1(11) . . . . ?
Y2 O10 C14 O8 73(2) 3_655 . . . ?
Y2 O10 C14 C13 -110.9(13) 3_655 . . . ?
Y2 O12 C15 O5 -5.3(15) . . . . ?
Y2 O12 C15 C5 174.4(13) . . . . ?
Y2 O13 C39 O16 -5.2(17) . . . . ?
Y2 O13 C39 C44 172.3(13) . . . . ?
Y2 O14 C33 O15 -27(3) . . . . ?
Y2 O14 C33 C28 155.3(12) . . . . ?
Y2 O16 C39 O13 5.2(17) . . . . ?
Y2 O16 C39 C44 -172.2(14) . . . . ?
O2 C3 C7 C6 8(2) . . . . ?
O2 C3 C7 C23 -178.2(13) . . . . ?
C1 C19 C23 C7 0(2) . . . . ?
C2 C17 C30 C10 0(2) . . . . ?
O11 C3 C7 C6 -169.5(14) . . . . ?
O11 C3 C7 C23 4(2) . . . . ?
C3 C7 C23 C19 -178.6(12) . . . . ?
O13 C39 C44 C45 176.5(16) . . . . ?
O13 C39 C44 C46 -3(2) . . . . ?
C4 C2 C17 C30 178.1(13) . . . . ?
C4 C2 C20 C8 -179.5(13) . . . . ?
C6 C7 C23 C19 -5(2) . . . . ?
C7 C6 C9 C1 0(3) . . . . ?
C8 C10 C18 O6 -2(2) . . . . ?
C8 C10 C18 O9 176.7(13) . . . . ?
C8 C10 C30 C17 3(2) . . . . ?
C9 C1 C12 O3 -1(2) . . . . ?
C9 C1 C12 O7 -179.4(14) . . . . ?
C9 C1 C19 C23 6(2) . . . . ?
C9 C6 C7 C3 178.5(15) . . . . ?
C9 C6 C7 C23 5(2) . . . . ?
C10 C8 C20 C2 3(2) . . . . ?
C11 C13 C14 O8 -1(2) . . . . ?
C11 C13 C14 O10 -177.7(14) . . . . ?
C11 C13 C24 C16 3(2) . . . . ?
C11 C22 C28 C16 2(2) . . . . ?
C11 C22 C28 C33 179.1(14) . . . . ?
C12 C1 C9 C6 178.8(15) . . . . ?
C12 C1 C19 C23 -178.6(13) . . . . ?
C13 C11 C22 C28 2(2) . . . . ?
O16 C39 C44 C45 -6(2) . . . . ?
O16 C39 C44 C46 174.3(15) . . . . ?
C14 C13 C24 C16 -178.1(13) . . . . ?
C15 C5 C25 C25 179.5(17) . . . 2_565 ?
C15 C5 C31 C31 -179.7(17) . . . 2_565 ?
C16 C28 C33 O14 -3(2) . . . . ?
C16 C28 C33 O15 178.9(14) . . . . ?
C17 C2 C4 O1 0(2) . . . . ?
C17 C2 C4 O4 -178.1(13) . . . . ?
C17 C2 C20 C8 1(2) . . . . ?
C18 C10 C30 C17 -177.6(13) . . . . ?
C19 C1 C9 C6 -5(2) . . . . ?
C19 C1 C12 O3 -177.2(14) . . . . ?
C19 C1 C12 O7 5(2) . . . . ?
C20 C2 C4 O1 -179.2(13) . . . . ?
C20 C2 C4 O4 2(2) . . . . ?
C20 C2 C17 C30 -2(2) . . . . ?
C20 C8 C10 C18 176.1(13) . . . . ?
C20 C8 C10 C30 -5(2) . . . . ?
C22 C11 C13 C14 176.8(13) . . . . ?
C22 C11 C13 C24 -5(2) . . . . ?
C22 C28 C33 O14 179.7(14) . . . . ?
C22 C28 C33 O15 2(2) . . . . ?
C24 C13 C14 O8 -179.6(14) . . . . ?
C24 C13 C14 O10 4(2) . . . . ?
C24 C16 C28 C22 -3(2) . . . . ?
C24 C16 C28 C33 179.7(14) . . . . ?
C25 C5 C15 O5 2(2) . . . . ?
C25 C5 C15 O12 -178.2(14) . . . . ?
C25 C5 C31 C31 0(3) . . . 2_565 ?
C26 N1 C29 C32 -52(2) . . . . ?
C26 N1 C36 C41 -64(2) . . . . ?
C26 N1 C40 C34 179.0(16) . . . . ?
C27 N2 C42 C37 -57(2) . . . . ?
C27 N2 C43 C38 -63(2) . . . . ?
C28 C16 C24 C13 1(2) . . . . ?
C29 N1 C36 C41 175.2(17) . . . . ?
C29 N1 C40 C34 -60.7(19) . . . . ?
C30 C10 C18 O6 178.5(13) . . . . ?
C30 C10 C18 O9 -2(2) . . . . ?
C31 C5 C15 O5 -178.5(15) . . . . ?
C31 C5 C15 O12 2(2) . . . . ?
C31 C5 C25 C25 0(3) . . . 2_565 ?
C35 N2 C27 C21 65(2) . . . . ?
C35 N2 C42 C37 -179.2(17) . . . . ?
C35 N2 C43 C38 59(2) . . . . ?
C36 N1 C29 C32 68.7(19) . . . . ?
C36 N1 C40 C34 58.1(19) . . . . ?
C39 C44 C45 C45 -175.8(17) . . . 2_665 ?
C39 C44 C46 C46 178.9(16) . . . 2_665 ?
C40 N1 C29 C32 -171.3(15) . . . . ?
C40 N1 C36 C41 55(2) . . . . ?
C42 N2 C27 C21 -54(2) . . . . ?
C42 N2 C43 C38 174.5(15) . . . . ?
C43 N2 C27 C21 -175.4(16) . . . . ?
C43 N2 C42 C37 64.9(18) . . . . ?
C45 C44 C46 C46 -1(3) . . . 2_665 ?
C46 C44 C45 C45 4(3) . . . 2_665 ?
